data_7035562
loop_
_publ_author_name
'Gong, Shuwen'
'Liu, Qingsong'
'Wang, Xiaoqing'
'Xia, Bo'
'Liu, Zhipeng'
'He, Weijiang'

_publ_section_title
;
 AIE-active organoboron complexes with highly efficient solid-state
 luminescence and their application as gas sensitive materials.
;
_journal_issue 31
_journal_name_full 'Dalton transactions (Cambridge, England : 2003)'
_journal_page_first 14063
_journal_page_last 14070
_journal_paper_doi 10.1039/c5dt01525a
_journal_volume 44
_journal_year 2015
_chemical_formula_sum 'C33 H24 B N O S'
_chemical_formula_weight 493.40
_chemical_name_systematic
; 
 ? 
;
_space_group_IT_number 14
_symmetry_cell_setting monoclinic
_symmetry_space_group_name_Hall '-P 2ybc'
_symmetry_space_group_name_H-M 'P 1 21/c 1'
_atom_sites_solution_hydrogens geom
_atom_sites_solution_primary direct
_atom_sites_solution_secondary difmap
_audit_creation_method SHELXL-97
_audit_update_record
;
2015-04-11 deposited with the CCDC.
2015-06-26 downloaded from the CCDC.
;
_cell_angle_alpha 90.00
_cell_angle_beta 99.025(2)
_cell_angle_gamma 90.00
_cell_formula_units_Z 4
_cell_length_a 10.9909(8)
_cell_length_b 9.0950(7)
_cell_length_c 26.758(2)
_cell_measurement_reflns_used 1110
_cell_measurement_temperature 298(2)
_cell_measurement_theta_max 18.6705
_cell_measurement_theta_min 2.3685
_cell_volume 2641.7(3)
_computing_structure_refinement 'SHELXL-97 (Sheldrick, 1997)'
_computing_structure_solution 'SHELXS-97 (Sheldrick, 1990)'
_diffrn_ambient_temperature 298(2)
_diffrn_measured_fraction_theta_full 0.999
_diffrn_measured_fraction_theta_max 0.999
_diffrn_measurement_device_type 'CCD area detector'
_diffrn_measurement_method 'phi and omega scans'
_diffrn_radiation_monochromator graphite
_diffrn_radiation_source 'fine-focus sealed tube'
_diffrn_radiation_type MoK\a
_diffrn_radiation_wavelength 0.71073
_diffrn_reflns_av_R_equivalents 0.0856
_diffrn_reflns_av_sigmaI/netI 0.1222
_diffrn_reflns_limit_h_max 13
_diffrn_reflns_limit_h_min -10
_diffrn_reflns_limit_k_max 10
_diffrn_reflns_limit_k_min -10
_diffrn_reflns_limit_l_max 27
_diffrn_reflns_limit_l_min -31
_diffrn_reflns_number 13002
_diffrn_reflns_theta_full 25.02
_diffrn_reflns_theta_max 25.02
_diffrn_reflns_theta_min 2.37
_exptl_absorpt_coefficient_mu 0.149
_exptl_absorpt_correction_T_max 0.9823
_exptl_absorpt_correction_T_min 0.9455
_exptl_absorpt_correction_type multi-scan
_exptl_absorpt_process_details sadabs
_exptl_crystal_colour red
_exptl_crystal_density_diffrn 1.241
_exptl_crystal_density_method 'not measured'
_exptl_crystal_description ABC
_exptl_crystal_F_000 1032
_exptl_crystal_size_max 0.38
_exptl_crystal_size_mid 0.15
_exptl_crystal_size_min 0.12
_refine_diff_density_max 0.261
_refine_diff_density_min -0.163
_refine_diff_density_rms 0.036
_refine_ls_extinction_method none
_refine_ls_goodness_of_fit_ref 0.724
_refine_ls_hydrogen_treatment constr
_refine_ls_matrix_type full
_refine_ls_number_parameters 334
_refine_ls_number_reflns 4649
_refine_ls_number_restraints 0
_refine_ls_restrained_S_all 0.724
_refine_ls_R_factor_all 0.1360
_refine_ls_R_factor_gt 0.0484
_refine_ls_shift/su_max 0.000
_refine_ls_shift/su_mean 0.000
_refine_ls_structure_factor_coef Fsqd
_refine_ls_weighting_details 'calc w=1/[\s^2^(Fo^2^)+(0.0486P)^2^+0.0000P] where P=(Fo^2^+2Fc^2^)/3'
_refine_ls_weighting_scheme calc
_refine_ls_wR_factor_gt 0.0945
_refine_ls_wR_factor_ref 0.1184
_reflns_number_gt 1901
_reflns_number_total 4649
_reflns_threshold_expression >2sigma(I)
_cod_data_source_file c5dt01525a2.cif
_cod_data_source_block compound5
_cod_depositor_comments
;
The following automatic conversions were performed:

'_symmetry_cell_setting' value 'Monoclinic' changed to 'monoclinic'
according to
/usr/data/users/saulius/crontab/automatic-downloads/rss-feeds/RSC/lib/dictionaries/cif_core.dic
dictionary named 'cif_core.dic' version 2.4.2 from 2011-04-26.

Automatic conversion script
Id: cif_fix_values 3271 2015-04-21 07:52:19Z andrius 

 Adding full bibliography for 7035560--7035563.cif.
;
_cod_original_sg_symbol_H-M 'P2(1)/c  '
_cod_database_code 7035562

loop_
_symmetry_equiv_pos_as_xyz
'x, y, z'
'-x, y+1/2, -z+1/2'
'-x, -y, -z'
'x, -y-1/2, z-1/2'

loop_
_atom_site_label
_atom_site_type_symbol
_atom_site_fract_x
_atom_site_fract_y
_atom_site_fract_z
_atom_site_U_iso_or_equiv
_atom_site_adp_type
_atom_site_occupancy
_atom_site_symmetry_multiplicity
_atom_site_calc_flag
_atom_site_refinement_flags
S1 S 0.41281(7) 0.28446(9) 0.85440(3) 0.0642(3) Uani 1 1 d .
O1 O 0.39795(16) 0.7220(2) 0.92631(6) 0.0514(5) Uani 1 1 d .
C1 C 0.2614(3) 0.3056(3) 0.82670(11) 0.0567(8) Uani 1 1 d .
C3 C 0.0660(4) 0.2426(4) 0.78091(12) 0.0821(11) Uani 1 1 d .
H3 H 0.0135 0.1751 0.7624 0.098 Uiso 1 1 calc R
C16 C 0.5974(2) 0.7156(4) 0.97366(10) 0.0473(7) Uani 1 1 d .
C6 C 0.2176(3) 0.4443(3) 0.83715(10) 0.0502(8) Uani 1 1 d .
N1 N 0.3077(2) 0.5317(2) 0.86631(8) 0.0473(6) Uani 1 1 d .
C22 C 0.3589(3) 0.7873(3) 0.83137(12) 0.0543(8) Uani 1 1 d .
C15 C 0.5044(2) 0.6496(3) 0.93385(10) 0.0475(8) Uani 1 1 d .
C5 C 0.0967(3) 0.4828(3) 0.81888(10) 0.0603(9) Uani 1 1 d .
H5 H 0.0664 0.5753 0.8252 0.072 Uiso 1 1 calc R
C32 C -0.0163(3) 0.8953(4) 0.86788(17) 0.0847(12) Uani 1 1 d .
H32 H -0.0672 0.9548 0.8453 0.102 Uiso 1 1 calc R
C12 C 0.8607(4) 0.2982(6) 0.90855(17) 0.1056(16) Uani 1 1 d .
H12 H 0.9338 0.2484 0.9069 0.127 Uiso 1 1 calc R
C11 C 0.7669(4) 0.2289(4) 0.92722(14) 0.0925(12) Uani 1 1 d .
H11 H 0.7770 0.1329 0.9391 0.111 Uiso 1 1 calc R
C31 C -0.0543(3) 0.8513(5) 0.91162(19) 0.0900(12) Uani 1 1 d .
H31 H -0.1311 0.8793 0.9188 0.108 Uiso 1 1 calc R
C26 C 0.3523(4) 0.8337(5) 0.74127(14) 0.0865(12) Uani 1 1 d .
H26 H 0.3175 0.8128 0.7081 0.104 Uiso 1 1 calc R
C23 C 0.4509(3) 0.8930(4) 0.83967(14) 0.0796(11) Uani 1 1 d .
H23 H 0.4853 0.9154 0.8728 0.096 Uiso 1 1 calc R
C19 C 0.7740(3) 0.8473(4) 1.04616(12) 0.0691(10) Uani 1 1 d .
H19 H 0.8335 0.8915 1.0700 0.083 Uiso 1 1 calc R
C8 C 0.5205(3) 0.5214(3) 0.90872(10) 0.0475(7) Uani 1 1 d .
C9 C 0.6405(3) 0.4438(4) 0.91013(11) 0.0527(8) Uani 1 1 d .
C24 C 0.4936(4) 0.9666(4) 0.80022(19) 0.0964(13) Uani 1 1 d .
H24 H 0.5567 1.0352 0.8072 0.116 Uiso 1 1 calc R
C13 C 0.8471(4) 0.4398(6) 0.89237(15) 0.0990(14) Uani 1 1 d .
H13 H 0.9128 0.4881 0.8815 0.119 Uiso 1 1 calc R
C7 C 0.4151(3) 0.4609(3) 0.87824(10) 0.0474(7) Uani 1 1 d .
C14 C 0.7365(3) 0.5126(4) 0.89189(12) 0.0714(10) Uani 1 1 d .
H14 H 0.7269 0.6079 0.8793 0.086 Uiso 1 1 calc R
C20 C 0.6869(3) 0.9309(4) 1.01719(12) 0.0732(10) Uani 1 1 d .
H20 H 0.6868 1.0323 1.0216 0.088 Uiso 1 1 calc R
C21 C 0.5990(3) 0.8662(4) 0.98139(11) 0.0648(9) Uani 1 1 d .
H21 H 0.5398 0.9247 0.9622 0.078 Uiso 1 1 calc R
C28 C 0.1766(2) 0.7632(3) 0.88940(12) 0.0508(8) Uani 1 1 d .
C29 C 0.1349(3) 0.7230(3) 0.93375(12) 0.0634(9) Uani 1 1 d .
H29 H 0.1852 0.6648 0.9570 0.076 Uiso 1 1 calc R
C17 C 0.6846(3) 0.6314(4) 1.00455(11) 0.0592(9) Uani 1 1 d .
H17 H 0.6831 0.5296 1.0014 0.071 Uiso 1 1 calc R
C18 C 0.7733(3) 0.6970(4) 1.03989(11) 0.0662(9) Uani 1 1 d .
H18 H 0.8327 0.6395 1.0594 0.079 Uiso 1 1 calc R
C4 C 0.0226(3) 0.3793(4) 0.79094(12) 0.0732(10) Uani 1 1 d .
H4 H -0.0589 0.4031 0.7786 0.088 Uiso 1 1 calc R
C2 C 0.1854(3) 0.2048(4) 0.79781(12) 0.0759(10) Uani 1 1 d .
H2 H 0.2155 0.1133 0.7902 0.091 Uiso 1 1 calc R
C33 C 0.0975(3) 0.8521(3) 0.85677(12) 0.0673(9) Uani 1 1 d .
H33 H 0.1215 0.8834 0.8267 0.081 Uiso 1 1 calc R
C10 C 0.6574(3) 0.3015(4) 0.92849(12) 0.0713(10) Uani 1 1 d .
H10 H 0.5943 0.2547 0.9418 0.086 Uiso 1 1 calc R
C27 C 0.3130(3) 0.7599(4) 0.78062(13) 0.0715(10) Uani 1 1 d .
H27 H 0.2527 0.6880 0.7730 0.086 Uiso 1 1 calc R
C30 C 0.0218(3) 0.7657(4) 0.94471(14) 0.0819(11) Uani 1 1 d .
H30 H -0.0028 0.7359 0.9748 0.098 Uiso 1 1 calc R
B1 B 0.3085(3) 0.7068(4) 0.87779(13) 0.0506(9) Uani 1 1 d .
C25 C 0.4428(4) 0.9382(4) 0.75107(18) 0.0955(13) Uani 1 1 d .
H25 H 0.4695 0.9892 0.7247 0.115 Uiso 1 1 calc R

loop_
_atom_site_aniso_label
_atom_site_aniso_U_11
_atom_site_aniso_U_22
_atom_site_aniso_U_33
_atom_site_aniso_U_23
_atom_site_aniso_U_13
_atom_site_aniso_U_12
S1 0.0680(6) 0.0452(5) 0.0779(6) -0.0122(5) 0.0063(4) 0.0007(5)
O1 0.0462(12) 0.0439(13) 0.0612(13) -0.0093(10) -0.0010(10) 0.0042(10)
C1 0.066(2) 0.042(2) 0.059(2) -0.0083(17) 0.0032(16) -0.0071(18)
C3 0.084(3) 0.067(3) 0.086(3) -0.021(2) -0.014(2) -0.016(2)
C16 0.0424(18) 0.044(2) 0.0549(19) -0.0078(17) 0.0066(15) 0.0018(16)
C6 0.054(2) 0.047(2) 0.0485(19) 0.0025(16) 0.0025(16) -0.0061(17)
N1 0.0499(15) 0.0387(16) 0.0523(15) -0.0045(12) 0.0047(12) -0.0038(13)
C22 0.062(2) 0.0354(19) 0.067(2) -0.0019(17) 0.0142(17) 0.0024(17)
C15 0.0397(18) 0.046(2) 0.057(2) 0.0059(16) 0.0080(15) -0.0008(16)
C5 0.068(2) 0.053(2) 0.056(2) -0.0027(17) -0.0016(17) -0.0027(19)
C32 0.066(3) 0.069(3) 0.112(3) -0.006(2) -0.006(2) 0.022(2)
C12 0.063(3) 0.111(4) 0.139(4) -0.056(3) 0.006(3) 0.031(3)
C11 0.080(3) 0.083(3) 0.110(3) -0.017(2) -0.001(2) 0.030(3)
C31 0.064(3) 0.086(3) 0.123(4) -0.027(3) 0.024(3) 0.010(2)
C26 0.108(3) 0.086(3) 0.067(3) 0.004(2) 0.020(2) 0.006(3)
C23 0.105(3) 0.060(3) 0.079(3) -0.007(2) 0.030(2) -0.019(2)
C19 0.054(2) 0.083(3) 0.067(2) -0.021(2) -0.0013(17) -0.008(2)
C8 0.0480(19) 0.038(2) 0.057(2) -0.0037(16) 0.0078(16) 0.0012(16)
C9 0.052(2) 0.047(2) 0.059(2) -0.0121(17) 0.0056(16) 0.0038(17)
C24 0.123(4) 0.067(3) 0.109(3) -0.015(3) 0.048(3) -0.019(2)
C13 0.059(3) 0.122(4) 0.122(3) -0.047(3) 0.035(2) -0.013(3)
C7 0.0526(19) 0.0365(19) 0.0543(18) 0.0009(15) 0.0116(16) 0.0003(16)
C14 0.067(2) 0.075(3) 0.074(2) -0.012(2) 0.019(2) -0.009(2)
C20 0.066(2) 0.057(2) 0.091(3) -0.020(2) -0.007(2) -0.004(2)
C21 0.056(2) 0.054(2) 0.078(2) -0.0145(19) -0.0090(18) 0.0058(18)
C28 0.0496(19) 0.045(2) 0.056(2) -0.0112(16) 0.0007(16) -0.0030(16)
C29 0.058(2) 0.065(2) 0.067(2) -0.0023(19) 0.0071(18) 0.0076(19)
C17 0.062(2) 0.057(2) 0.057(2) 0.0001(18) 0.0037(17) 0.0035(19)
C18 0.061(2) 0.077(3) 0.058(2) -0.006(2) -0.0006(17) 0.006(2)
C4 0.070(2) 0.072(3) 0.070(2) -0.002(2) -0.0136(19) -0.011(2)
C2 0.084(3) 0.058(2) 0.081(2) -0.017(2) -0.002(2) -0.006(2)
C33 0.066(2) 0.062(2) 0.072(2) -0.0009(19) 0.0048(19) 0.0129(19)
C10 0.067(2) 0.057(3) 0.090(3) -0.002(2) 0.0104(19) 0.013(2)
C27 0.081(3) 0.075(3) 0.060(2) 0.010(2) 0.014(2) -0.007(2)
C30 0.075(3) 0.085(3) 0.090(3) -0.002(2) 0.023(2) 0.003(2)
B1 0.047(2) 0.042(2) 0.059(2) -0.0052(19) -0.0010(18) -0.0009(18)
C25 0.138(4) 0.062(3) 0.100(4) 0.008(3) 0.060(3) -0.001(3)

loop_
_atom_type_symbol
_atom_type_description
_atom_type_scat_dispersion_real
_atom_type_scat_dispersion_imag
_atom_type_scat_source
C C 0.0033 0.0016 'International Tables Vol C Tables 4.2.6.8 and 6.1.1.4'
H H 0.0000 0.0000 'International Tables Vol C Tables 4.2.6.8 and 6.1.1.4'
N N 0.0061 0.0033 'International Tables Vol C Tables 4.2.6.8 and 6.1.1.4'
O O 0.0106 0.0060 'International Tables Vol C Tables 4.2.6.8 and 6.1.1.4'
S S 0.1246 0.1234 'International Tables Vol C Tables 4.2.6.8 and 6.1.1.4'
B B 0.0013 0.0007 'International Tables Vol C Tables 4.2.6.8 and 6.1.1.4'

loop_
_geom_angle_atom_site_label_1
_geom_angle_atom_site_label_2
_geom_angle_atom_site_label_3
_geom_angle
C1 S1 C7 90.72(15)
C15 O1 B1 121.7(2)
C2 C1 C6 120.8(3)
C2 C1 S1 128.4(3)
C6 C1 S1 110.8(2)
C2 C3 C4 120.6(3)
C2 C3 H3 119.7
C4 C3 H3 119.7
C21 C16 C17 117.6(3)
C21 C16 C15 119.9(3)
C17 C16 C15 122.5(3)
C5 C6 N1 127.3(3)
C5 C6 C1 120.0(3)
N1 C6 C1 112.8(3)
C7 N1 C6 112.2(2)
C7 N1 B1 116.7(2)
C6 N1 B1 129.9(2)
C27 C22 C23 115.0(3)
C27 C22 B1 123.6(3)
C23 C22 B1 121.4(3)
O1 C15 C8 121.6(2)
O1 C15 C16 113.6(3)
C8 C15 C16 124.7(3)
C6 C5 C4 118.0(3)
C6 C5 H5 121.0
C4 C5 H5 121.0
C31 C32 C33 120.6(3)
C31 C32 H32 119.7
C33 C32 H32 119.7
C13 C12 C11 120.1(4)
C13 C12 H12 120.0
C11 C12 H12 120.0
C12 C11 C10 120.0(4)
C12 C11 H11 120.0
C10 C11 H11 120.0
C30 C31 C32 119.1(4)
C30 C31 H31 120.4
C32 C31 H31 120.4
C27 C26 C25 119.8(4)
C27 C26 H26 120.1
C25 C26 H26 120.1
C24 C23 C22 122.4(3)
C24 C23 H23 118.8
C22 C23 H23 118.8
C20 C19 C18 119.6(3)
C20 C19 H19 120.2
C18 C19 H19 120.2
C15 C8 C7 117.1(3)
C15 C8 C9 124.8(3)
C7 C8 C9 118.0(3)
C14 C9 C10 118.7(3)
C14 C9 C8 119.9(3)
C10 C9 C8 121.3(3)
C25 C24 C23 120.1(4)
C25 C24 H24 119.9
C23 C24 H24 119.9
C12 C13 C14 120.6(4)
C12 C13 H13 119.7
C14 C13 H13 119.7
N1 C7 C8 124.0(3)
N1 C7 S1 113.5(2)
C8 C7 S1 122.5(2)
C13 C14 C9 120.0(4)
C13 C14 H14 120.0
C9 C14 H14 120.0
C19 C20 C21 120.6(3)
C19 C20 H20 119.7
C21 C20 H20 119.7
C20 C21 C16 121.0(3)
C20 C21 H21 119.5
C16 C21 H21 119.5
C33 C28 C29 115.6(3)
C33 C28 B1 123.8(3)
C29 C28 B1 120.6(3)
C30 C29 C28 122.6(3)
C30 C29 H29 118.7
C28 C29 H29 118.7
C18 C17 C16 121.0(3)
C18 C17 H17 119.5
C16 C17 H17 119.5
C19 C18 C17 120.1(3)
C19 C18 H18 120.0
C17 C18 H18 120.0
C3 C4 C5 121.8(3)
C3 C4 H4 119.1
C5 C4 H4 119.1
C3 C2 C1 118.8(3)
C3 C2 H2 120.6
C1 C2 H2 120.6
C28 C33 C32 121.8(3)
C28 C33 H33 119.1
C32 C33 H33 119.1
C11 C10 C9 120.5(4)
C11 C10 H10 119.7
C9 C10 H10 119.7
C26 C27 C22 123.4(3)
C26 C27 H27 118.3
C22 C27 H27 118.3
C31 C30 C29 120.3(4)
C31 C30 H30 119.8
C29 C30 H30 119.8
O1 B1 C22 111.4(2)
O1 B1 C28 106.8(2)
C22 B1 C28 115.6(3)
O1 B1 N1 103.7(2)
C22 B1 N1 107.0(2)
C28 B1 N1 111.8(2)
C24 C25 C26 119.2(4)
C24 C25 H25 120.4
C26 C25 H25 120.4

loop_
_geom_bond_atom_site_label_1
_geom_bond_atom_site_label_2
_geom_bond_distance
S1 C1 1.723(3)
S1 C7 1.725(3)
O1 C15 1.330(3)
O1 B1 1.507(3)
C1 C2 1.390(4)
C1 C6 1.395(4)
C3 C2 1.363(4)
C3 C4 1.374(4)
C3 H3 0.9300
C16 C21 1.385(4)
C16 C17 1.392(4)
C16 C15 1.482(4)
C6 C5 1.386(4)
C6 N1 1.407(3)
N1 C7 1.339(3)
N1 B1 1.621(4)
C22 C27 1.395(4)
C22 C23 1.388(4)
C22 B1 1.613(4)
C15 C8 1.371(4)
C5 C4 1.385(4)
C5 H5 0.9300
C32 C31 1.363(5)
C32 C33 1.387(4)
C32 H32 0.9300
C12 C13 1.359(5)
C12 C11 1.368(5)
C12 H12 0.9300
C11 C10 1.378(4)
C11 H11 0.9300
C31 C30 1.363(4)
C31 H31 0.9300
C26 C27 1.374(4)
C26 C25 1.372(5)
C26 H26 0.9300
C23 C24 1.392(5)
C23 H23 0.9300
C19 C20 1.365(4)
C19 C18 1.377(4)
C19 H19 0.9300
C8 C7 1.419(3)
C8 C9 1.491(4)
C9 C14 1.381(4)
C9 C10 1.386(4)
C24 C25 1.370(5)
C24 H24 0.9300
C13 C14 1.382(5)
C13 H13 0.9300
C14 H14 0.9300
C20 C21 1.381(4)
C20 H20 0.9300
C21 H21 0.9300
C28 C33 1.391(4)
C28 C29 1.387(4)
C28 B1 1.613(4)
C29 C30 1.377(4)
C29 H29 0.9300
C17 C18 1.383(4)
C17 H17 0.9300
C18 H18 0.9300
C4 H4 0.9300
C2 H2 0.9300
C33 H33 0.9300
C10 H10 0.9300
C27 H27 0.9300
C30 H30 0.9300
C25 H25 0.9300
